data_4346226
loop_
_publ_author_name
'Lysenko, Andrey B.'
'Senchyk, Ganna A.'
'Domasevitch, Konstantin V.'
'Hauser, J\"urg'
'Fuhrmann, Daniel'
'Kobalz, Merten'
'Krautscheid, Harald'
'Neves, Patr\'icia'
'Valente, Anabela A.'
'Gon\,calves, Isabel S'

_publ_section_title
;
 Synthesis and Structural Elucidation of Triazolylmolybdenum(VI) Oxide
 Hybrids and Their Behavior as Oxidation Catalysts.
;
_journal_issue 17
_journal_name_full 'Inorganic chemistry'
_journal_page_first 8327
_journal_page_last 8338
_journal_paper_doi 10.1021/acs.inorgchem.5b01007
_journal_volume 54
_journal_year 2015
_chemical_formula_moiety 'C14 H18 Mo2 N6 O6, H2 O'
_chemical_formula_sum 'C14 H20 Mo2 N6 O7'
_chemical_formula_weight 576.24
_chemical_name_systematic
;
poly[di-\m-oxido-\m~4~-[1,3-bis-(1,2,4-triazol-4-yl)adamantane-
\k^4^N1:N2:N1':N2']-tetraoxodimolybdenum(VI)] Monohydrate

;
_space_group_IT_number 69
_space_group_name_Hall '-F 2 2'
_space_group_name_H-M_alt 'F m m m'
_symmetry_cell_setting orthorhombic
_symmetry_Int_Tables_number 69
_symmetry_space_group_name_H-M 'F m m m'
_atom_sites_solution_hydrogens geom
_atom_sites_solution_primary direct
_atom_sites_solution_secondary difmap
_audit_creation_method SHELXL-97
_cell_angle_alpha 90.00
_cell_angle_beta 90.00
_cell_angle_gamma 90.00
_cell_formula_units_Z 8
_cell_length_a 12.5413(9)
_cell_length_b 17.2650(15)
_cell_length_c 17.6107(12)
_cell_measurement_reflns_used 4333
_cell_measurement_temperature 173(2)
_cell_measurement_theta_max 28.26
_cell_measurement_theta_min 3.30
_cell_volume 3813.2(5)
_computing_cell_refinement 'IPDS Software (Stoe & Cie, 2000)'
_computing_data_collection 'IPDS Software (Stoe & Cie, 2000)'
_computing_data_reduction 'IPDS Software (Stoe & Cie, 2000)'
_computing_molecular_graphics 'Diamond 2.1e (Brandenburg, 1999)'
_computing_publication_material 'WinGX 1.70.01 (Farrugia, 1999)'
_computing_structure_refinement 'SHELXL-97 (Sheldrick, 2008)'
_computing_structure_solution 'SHELXS-97 (Sheldrick, 2008)'
_diffrn_ambient_temperature 173(2)
_diffrn_measured_fraction_theta_full 0.991
_diffrn_measured_fraction_theta_max 0.991
_diffrn_measurement_device_type 'Stoe IPDS-2T'
_diffrn_measurement_method '\f oscillation scans'
_diffrn_radiation_monochromator graphite
_diffrn_radiation_source 'fine-focus sealed tube'
_diffrn_radiation_type MoK\a
_diffrn_radiation_wavelength 0.71073
_diffrn_reflns_av_R_equivalents 0.0302
_diffrn_reflns_av_sigmaI/netI 0.0286
_diffrn_reflns_limit_h_max 16
_diffrn_reflns_limit_h_min -14
_diffrn_reflns_limit_k_max 22
_diffrn_reflns_limit_k_min -21
_diffrn_reflns_limit_l_max 19
_diffrn_reflns_limit_l_min -23
_diffrn_reflns_number 4333
_diffrn_reflns_theta_full 28.26
_diffrn_reflns_theta_max 28.26
_diffrn_reflns_theta_min 3.30
_exptl_absorpt_coefficient_mu 1.368
_exptl_absorpt_correction_T_max 0.7909
_exptl_absorpt_correction_T_min 0.7716
_exptl_absorpt_correction_type numerical
_exptl_absorpt_process_details 'X-RED (Stoe & Cie, 2001) and X-SHAPE (Stoe & Cie, 1999)'
_exptl_crystal_colour colorless
_exptl_crystal_density_diffrn 2.008
_exptl_crystal_density_method 'not measured'
_exptl_crystal_description prism
_exptl_crystal_F_000 2288
_exptl_crystal_size_max 0.20
_exptl_crystal_size_mid 0.18
_exptl_crystal_size_min 0.18
_refine_diff_density_max 0.433
_refine_diff_density_min -0.957
_refine_diff_density_rms 0.086
_refine_ls_extinction_method none
_refine_ls_goodness_of_fit_ref 0.982
_refine_ls_hydrogen_treatment constr
_refine_ls_matrix_type full
_refine_ls_number_parameters 81
_refine_ls_number_reflns 1308
_refine_ls_number_restraints 0
_refine_ls_restrained_S_all 0.982
_refine_ls_R_factor_all 0.0267
_refine_ls_R_factor_gt 0.0204
_refine_ls_shift/su_max 0.001
_refine_ls_shift/su_mean 0.000
_refine_ls_structure_factor_coef Fsqd
_refine_ls_weighting_details 'calc w=1/[\s^2^(Fo^2^)+(0.0333P)^2^+0.0000P] where P=(Fo^2^+2Fc^2^)/3'
_refine_ls_weighting_scheme calc
_refine_ls_wR_factor_gt 0.0477
_refine_ls_wR_factor_ref 0.0489
_reflns_number_gt 1139
_reflns_number_total 1308
_reflns_threshold_expression >2sigma(I)
_cod_data_source_file ic5b01007_si_002.cif
_cod_data_source_block (6)
_cod_depositor_comments
;
The following automatic conversions were performed:

data name '_iucr_refine_instruction_details' was replaced with
'_iucr_refine_instructions_details' as specified in the replacement
file 'data/replacement-values/replacement_tags.lst'.

Automatic conversion script
Id: cif_correct_tags 9268 2022-04-12 08:56:07Z antanas 
;
_cod_database_code 4346226

loop_
_symmetry_equiv_pos_as_xyz
'x, y, z'
'-x, -y, z'
'-x, y, -z'
'x, -y, -z'
'x, y+1/2, z+1/2'
'-x, -y+1/2, z+1/2'
'-x, y+1/2, -z+1/2'
'x, -y+1/2, -z+1/2'
'x+1/2, y, z+1/2'
'-x+1/2, -y, z+1/2'
'-x+1/2, y, -z+1/2'
'x+1/2, -y, -z+1/2'
'x+1/2, y+1/2, z'
'-x+1/2, -y+1/2, z'
'-x+1/2, y+1/2, -z'
'x+1/2, -y+1/2, -z'
'-x, -y, -z'
'x, y, -z'
'x, -y, z'
'-x, y, z'
'-x, -y+1/2, -z+1/2'
'x, y+1/2, -z+1/2'
'x, -y+1/2, z+1/2'
'-x, y+1/2, z+1/2'
'-x+1/2, -y, -z+1/2'
'x+1/2, y, -z+1/2'
'x+1/2, -y, z+1/2'
'-x+1/2, y, z+1/2'
'-x+1/2, -y+1/2, -z'
'x+1/2, y+1/2, -z'
'x+1/2, -y+1/2, z'
'-x+1/2, y+1/2, z'

loop_
_atom_site_label
_atom_site_type_symbol
_atom_site_fract_x
_atom_site_fract_y
_atom_site_fract_z
_atom_site_U_iso_or_equiv
_atom_site_adp_type
_atom_site_occupancy
_atom_site_symmetry_multiplicity
_atom_site_calc_flag
_atom_site_refinement_flags
Mo1 Mo 0.145536(16) 0.0000 0.328912(13) 0.01060(8) Uani 1 2 d S
O1 O 0.0000 0.0000 0.36032(15) 0.0130(5) Uani 1 4 d S
O2 O 0.2500 0.0000 0.2500 0.0152(5) Uani 1 4 d S
O3 O 0.19111(12) 0.07865(9) 0.37863(8) 0.0222(3) Uani 1 1 d .
N1 N 0.05496(12) 0.08191(9) 0.23925(9) 0.0153(3) Uani 1 1 d .
N2 N 0.0000 0.14846(12) 0.14080(14) 0.0134(4) Uani 1 2 d S
C1 C 0.08607(14) 0.12179(11) 0.17978(11) 0.0169(4) Uani 1 1 d .
H1 H 0.1583 0.1307 0.1660 0.020 Uiso 1 1 calc R
C2 C 0.0000 0.19758(14) 0.07085(14) 0.0128(5) Uani 1 2 d S
C3 C 0.10022(15) 0.24826(11) 0.07139(10) 0.0145(3) Uani 1 1 d .
H3A H 0.1647 0.2152 0.0716 0.017 Uiso 1 1 calc R
H3B H 0.1013 0.2808 0.1176 0.017 Uiso 1 1 calc R
C4 C 0.0997(2) 0.30014(15) 0.0000 0.0145(5) Uani 1 2 d S
H4 H 0.1648 0.3336 0.0000 0.017 Uiso 1 2 calc SR
C5 C 0.0000 0.3513(2) 0.0000 0.0158(7) Uani 1 4 d S
H5 H 0.0000 0.3846 0.0451 0.019 Uiso 1 2 d SR
C6 C 0.0000 0.1450(2) 0.0000 0.0147(7) Uani 1 4 d S
H6 H 0.0634 0.1118 0.0000 0.018 Uiso 1 2 d SR
O1W O 0.1746(4) 0.0000 0.0000 0.0521(11) Uani 1 4 d S
H1W H 0.2143 0.0000 0.0391 0.078 Uiso 1 2 d SR

loop_
_atom_site_aniso_label
_atom_site_aniso_U_11
_atom_site_aniso_U_22
_atom_site_aniso_U_33
_atom_site_aniso_U_23
_atom_site_aniso_U_13
_atom_site_aniso_U_12
Mo1 0.00985(11) 0.01151(11) 0.01044(11) 0.000 0.00012(8) 0.000
O1 0.0120(12) 0.0164(12) 0.0106(11) 0.000 0.000 0.000
O2 0.0120(12) 0.0194(13) 0.0142(12) 0.000 0.0029(10) 0.000
O3 0.0168(6) 0.0252(7) 0.0247(7) -0.0099(6) 0.0037(6) -0.0038(6)
N1 0.0113(8) 0.0162(7) 0.0185(8) 0.0043(6) 0.0008(6) 0.0008(6)
N2 0.0126(10) 0.0126(10) 0.0149(10) 0.0031(9) 0.000 0.000
C1 0.0132(9) 0.0176(9) 0.0199(9) 0.0048(7) 0.0006(7) 0.0020(6)
C2 0.0141(11) 0.0110(11) 0.0134(11) 0.0023(9) 0.000 0.000
C3 0.0152(8) 0.0146(8) 0.0137(8) 0.0010(6) -0.0013(7) -0.0032(7)
C4 0.0178(11) 0.0121(11) 0.0136(11) 0.000 0.000 -0.0044(9)
C5 0.0243(19) 0.0100(16) 0.0131(17) 0.000 0.000 0.000
C6 0.0159(16) 0.0101(16) 0.0181(17) 0.000 0.000 0.000
O1W 0.042(2) 0.065(3) 0.049(3) 0.000 0.000 0.000

loop_
_atom_type_symbol
_atom_type_description
_atom_type_scat_dispersion_real
_atom_type_scat_dispersion_imag
_atom_type_scat_source
C C 0.0033 0.0016 'International Tables Vol C Tables 4.2.6.8 and 6.1.1.4'
H H 0.0000 0.0000 'International Tables Vol C Tables 4.2.6.8 and 6.1.1.4'
N N 0.0061 0.0033 'International Tables Vol C Tables 4.2.6.8 and 6.1.1.4'
O O 0.0106 0.0060 'International Tables Vol C Tables 4.2.6.8 and 6.1.1.4'
Mo Mo -1.6832 0.6857 'International Tables Vol C Tables 4.2.6.8 and 6.1.1.4'

loop_
_geom_angle_atom_site_label_1
_geom_angle_atom_site_label_2
_geom_angle_atom_site_label_3
_geom_angle
_geom_angle_site_symmetry_1
_geom_angle_site_symmetry_3
O3 Mo1 O3 104.81(11) . 19
O3 Mo1 O1 99.85(7) . .
O3 Mo1 O1 99.85(7) 19 .
O3 Mo1 O2 98.22(5) . .
O3 Mo1 O2 98.22(5) 19 .
O1 Mo1 O2 150.17(8) . .
O3 Mo1 N1 163.51(6) . 19
O3 Mo1 N1 91.55(6) 19 19
O1 Mo1 N1 74.83(7) . 19
O2 Mo1 N1 81.15(4) . 19
O3 Mo1 N1 91.55(6) . .
O3 Mo1 N1 163.51(6) 19 .
O1 Mo1 N1 74.83(7) . .
O2 Mo1 N1 81.15(4) . .
N1 Mo1 N1 72.03(7) 19 .
Mo1 O1 Mo1 146.28(15) 2 .
Mo1 O2 Mo1 180.000(9) . 25
C1 N1 N1 107.29(10) . 20
C1 N1 Mo1 133.78(13) . .
N1 N1 Mo1 118.19(4) 20 .
C1 N2 C1 105.1(2) 20 .
C1 N2 C2 127.44(11) 20 .
C1 N2 C2 127.44(11) . .
N1 C1 N2 110.15(16) . .
N1 C1 H1 124.9 . .
N2 C1 H1 124.9 . .
N2 C2 C3 108.59(14) . .
N2 C2 C3 108.59(14) . 20
C3 C2 C3 110.3(2) . 20
N2 C2 C6 109.4(2) . .
C3 C2 C6 109.95(14) . .
C3 C2 C6 109.95(14) 20 .
C2 C3 C4 108.86(17) . .
C2 C3 H3A 109.9 . .
C4 C3 H3A 109.9 . .
C2 C3 H3B 109.9 . .
C4 C3 H3B 109.9 . .
H3A C3 H3B 108.3 . .
C5 C4 C3 109.75(15) . 18
C5 C4 C3 109.75(15) . .
C3 C4 C3 109.1(2) 18 .
C5 C4 H4 109.4 . .
C3 C4 H4 109.4 18 .
C3 C4 H4 109.4 . .
C4 C5 C4 109.5(3) 3 .
C4 C5 H5 109.8 3 .
C4 C5 H5 109.8 . .
C2 C6 C2 107.9(3) . 18
C2 C6 H6 110.1 . .
C2 C6 H6 110.1 18 .

loop_
_geom_bond_atom_site_label_1
_geom_bond_atom_site_label_2
_geom_bond_distance
_geom_bond_site_symmetry_2
Mo1 O3 1.7138(14) .
Mo1 O3 1.7138(14) 19
Mo1 O1 1.9072(8) .
Mo1 O2 1.9099(2) .
Mo1 N1 2.4050(15) 19
Mo1 N1 2.4050(15) .
N1 C1 1.313(2) .
N1 N1 1.379(3) 20
N2 C1 1.360(2) .
N2 C2 1.496(3) .
C1 H1 0.9500 .
C2 C3 1.532(2) .
C2 C6 1.543(3) .
C3 C4 1.544(2) .
C3 H3A 0.9900 .
C3 H3B 0.9900 .
C4 C5 1.532(3) .
C4 H4 1.0000 .
C5 C4 1.532(3) 3
C5 H5 0.9800 .
C6 H6 0.9800 .
O1W H1W 0.8496 .

loop_
_geom_torsion_atom_site_label_1
_geom_torsion_atom_site_label_2
_geom_torsion_atom_site_label_3
_geom_torsion_atom_site_label_4
_geom_torsion
_geom_torsion_site_symmetry_1
_geom_torsion_site_symmetry_4
O3 Mo1 O1 Mo1 126.47(5) . 2
O3 Mo1 O1 Mo1 -126.47(5) 19 2
O2 Mo1 O1 Mo1 0.0 . 2
N1 Mo1 O1 Mo1 -37.54(4) 19 2
N1 Mo1 O1 Mo1 37.54(4) . 2
O3 Mo1 N1 C1 79.96(18) . .
O3 Mo1 N1 C1 -107.2(3) 19 .
O1 Mo1 N1 C1 179.74(19) . .
O2 Mo1 N1 C1 -18.12(17) . .
N1 Mo1 N1 C1 -101.62(17) 19 .
O3 Mo1 N1 N1 -111.35(5) . 20
O3 Mo1 N1 N1 61.5(2) 19 20
O1 Mo1 N1 N1 -11.56(5) . 20
O2 Mo1 N1 N1 150.58(3) . 20
N1 Mo1 N1 N1 67.07(4) 19 20
N1 N1 C1 N2 0.35(18) 20 .
Mo1 N1 C1 N2 169.92(14) . .
C1 N2 C1 N1 -0.5(3) 20 .
C2 N2 C1 N1 178.6(2) . .
C1 N2 C2 C3 149.5(2) 20 .
C1 N2 C2 C3 -29.5(3) . .
C1 N2 C2 C3 29.5(3) 20 20
C1 N2 C2 C3 -149.5(2) . 20
C1 N2 C2 C6 -90.5(2) 20 .
C1 N2 C2 C6 90.5(2) . .
N2 C2 C3 C4 -179.04(17) . .
C3 C2 C3 C4 -60.1(3) 20 .
C6 C2 C3 C4 61.3(2) . .
C2 C3 C4 C5 59.7(2) . .
C2 C3 C4 C3 -60.6(3) . 18
C3 C4 C5 C4 59.93(15) 18 3
C3 C4 C5 C4 -59.93(15) . 3
N2 C2 C6 C2 180.0 . 18
C3 C2 C6 C2 -60.82(14) . 18
C3 C2 C6 C2 60.82(14) 20 18
